data_7208501
loop_
_publ_author_name
'Lim, Jaebum'
'Osowska, Karolina'
'Armitage, Jacob A.'
'Martin, Benjamin R.'
'Miljani\'c, Ognjen \<S.'

_publ_section_title
;
 Critical role of weak [C--H&#x22EF;O] hydrogen bonds in the assembly of
 benzo[1,2-d:4,5-d&#x2032;]bisoxazole cruciforms into supramolecular
 sheets
;
_journal_issue 19
_journal_name_full CrystEngComm
_journal_page_first 6152
_journal_paper_doi 10.1039/c2ce25485a
_journal_volume 14
_journal_year 2012
_chemical_formula_sum 'C44 H34 Cl4 N4 O4'
_chemical_formula_weight 824.55
_chemical_name_systematic
;
?
;
_space_group_IT_number 2
_symmetry_cell_setting triclinic
_symmetry_Int_Tables_number 2
_symmetry_space_group_name_Hall '-P 1'
_symmetry_space_group_name_H-M 'P -1'
_atom_sites_solution_hydrogens geom
_atom_sites_solution_primary direct
_atom_sites_solution_secondary difmap
_audit_creation_method SHELXL-97
_cell_angle_alpha 65.99(3)
_cell_angle_beta 79.99(3)
_cell_angle_gamma 88.69(3)
_cell_formula_units_Z 1
_cell_length_a 9.0410(18)
_cell_length_b 10.560(2)
_cell_length_c 11.850(2)
_cell_measurement_reflns_used 51
_cell_measurement_temperature 293(2)
_cell_measurement_theta_max 27.49
_cell_measurement_theta_min 3.00
_cell_volume 1016.3(4)
_computing_cell_refinement 'Process-Auto (Rigaku, 2006)'
_computing_data_collection 'SCXmini (Rigaku, 2006)'
_computing_data_reduction 'Process-Auto (Rigaku, 2006)'
_computing_structure_refinement 'SHELXL-97 (Sheldrick, 1997)'
_computing_structure_solution 'SHELXS-97 (Sheldrick, 1997)'
_diffrn_ambient_temperature 293(2)
_diffrn_detector_area_resol_mean 6.849
_diffrn_measured_fraction_theta_full 0.991
_diffrn_measured_fraction_theta_max 0.991
_diffrn_measurement_device_type 'Rigaku SCX mini'
_diffrn_measurement_method \w-scans
_diffrn_radiation_monochromator graphite
_diffrn_radiation_source 'fine-focus sealed tube'
_diffrn_radiation_type MoK\a
_diffrn_radiation_wavelength 0.71075
_diffrn_reflns_av_R_equivalents 0.0458
_diffrn_reflns_av_sigmaI/netI 0.0634
_diffrn_reflns_limit_h_max 11
_diffrn_reflns_limit_h_min -11
_diffrn_reflns_limit_k_max 13
_diffrn_reflns_limit_k_min -13
_diffrn_reflns_limit_l_max 15
_diffrn_reflns_limit_l_min -15
_diffrn_reflns_number 10511
_diffrn_reflns_theta_full 27.49
_diffrn_reflns_theta_max 27.49
_diffrn_reflns_theta_min 3.00
_diffrn_standards_number 0
_exptl_absorpt_coefficient_mu 0.339
_exptl_absorpt_correction_T_max 1.000
_exptl_absorpt_correction_T_min 0.695
_exptl_absorpt_correction_type multi-scan
_exptl_absorpt_process_details 'ABSCOR (Higashi, 2001)'
_exptl_crystal_colour Red
_exptl_crystal_density_diffrn 1.347
_exptl_crystal_density_method 'not measured'
_exptl_crystal_description Platelet
_exptl_crystal_F_000 426
_exptl_crystal_size_max 0.250
_exptl_crystal_size_mid 0.200
_exptl_crystal_size_min 0.080
_refine_diff_density_max 0.357
_refine_diff_density_min -0.607
_refine_diff_density_rms 0.052
_refine_ls_extinction_method none
_refine_ls_goodness_of_fit_ref 1.028
_refine_ls_hydrogen_treatment constr
_refine_ls_matrix_type full
_refine_ls_number_parameters 251
_refine_ls_number_reflns 4619
_refine_ls_number_restraints 7
_refine_ls_restrained_S_all 1.031
_refine_ls_R_factor_all 0.1831
_refine_ls_R_factor_gt 0.0869
_refine_ls_shift/su_max 0.054
_refine_ls_shift/su_mean 0.003
_refine_ls_structure_factor_coef Fsqd
_refine_ls_weighting_details 'calc w=1/[\s^2^(Fo^2^)+(0.1326P)^2^+0.4427P] where P=(Fo^2^+2Fc^2^)/3'
_refine_ls_weighting_scheme calc
_refine_ls_wR_factor_gt 0.2320
_refine_ls_wR_factor_ref 0.2945
_reflns_number_gt 1969
_reflns_number_total 4619
_reflns_threshold_expression >2sigma(I)
_cod_data_source_file c2ce25485a.txt
_cod_data_source_block shelxl
_cod_depositor_comments
;
The following automatic conversions were performed:

'_symmetry_cell_setting' value 'Triclinic' changed to 'triclinic'
according to /home/saulius/struct/CIF-dictionaries/cif_core.dic
dictionary named 'cif_core.dic' version 2.4.1 from
2010-06-29.

'_exptl_absorpt_correction_type' value 'Multi-scan'
changed to 'multi-scan' according to
/home/saulius/struct/CIF-dictionaries/cif_core.dic dictionary named
'cif_core.dic' version 2.4.1 from 2010-06-29.

Automatic conversion script
Id: cif_fix_values 1891 2012-01-12 08:04:46Z andrius 
;
_cod_original_sg_symbol_H-M P-1
_cod_database_code 7208501

loop_
_symmetry_equiv_pos_as_xyz
'x, y, z'
'-x, -y, -z'

loop_
_atom_site_label
_atom_site_type_symbol
_atom_site_fract_x
_atom_site_fract_y
_atom_site_fract_z
_atom_site_U_iso_or_equiv
_atom_site_adp_type
_atom_site_occupancy
_atom_site_symmetry_multiplicity
_atom_site_calc_flag
_atom_site_refinement_flags
_atom_site_disorder_assembly
_atom_site_disorder_group
O1 O -0.0425(3) 0.1792(3) 0.1116(2) 0.0688(8) Uani 1 1 d . . .
O2 O 0.4143(6) -0.0773(6) 0.7991(4) 0.1411(19) Uani 1 1 d . . .
N1 N -0.1507(4) 0.2422(4) -0.0602(3) 0.0678(10) Uani 1 1 d . . .
N2 N -0.3216(5) 0.7309(5) 0.1421(4) 0.0863(12) Uani 1 1 d . . .
C2 C -0.2836(6) 0.7435(6) 0.2516(5) 0.1012(17) Uani 1 1 d . . .
H2C H -0.3189 0.6608 0.3253 0.152 Uiso 1 1 calc R . .
H2B H -0.3305 0.8221 0.2607 0.152 Uiso 1 1 calc R . .
H2A H -0.1765 0.7559 0.2411 0.152 Uiso 1 1 calc R . .
C3 C -0.4183(7) 0.8301(6) 0.0690(5) 0.1052(18) Uani 1 1 d . . .
H3C H -0.3810 0.8562 -0.0188 0.158 Uiso 1 1 calc R . .
H3B H -0.4197 0.9110 0.0870 0.158 Uiso 1 1 calc R . .
H3A H -0.5185 0.7890 0.0904 0.158 Uiso 1 1 calc R . .
C4 C -0.2746(5) 0.6192(5) 0.1155(4) 0.0726(12) Uani 1 1 d . . .
C5 C -0.1817(5) 0.5197(5) 0.1877(4) 0.0744(13) Uani 1 1 d . . .
H5 H -0.1521 0.5295 0.2552 0.089 Uiso 1 1 calc R . .
C6 C -0.3181(5) 0.5967(6) 0.0166(4) 0.0797(13) Uani 1 1 d . . .
H6 H -0.3804 0.6583 -0.0321 0.096 Uiso 1 1 calc R . .
C7 C -0.1348(5) 0.4103(5) 0.1600(4) 0.0716(12) Uani 1 1 d . . .
H7 H -0.0734 0.3478 0.2091 0.086 Uiso 1 1 calc R . .
C8 C -0.2705(5) 0.4855(6) -0.0096(4) 0.0818(14) Uani 1 1 d . . .
H8 H -0.3014 0.4737 -0.0757 0.098 Uiso 1 1 calc R . .
C9 C -0.1757(5) 0.3890(5) 0.0611(4) 0.0659(11) Uani 1 1 d . . .
C10 C -0.1263(5) 0.2729(5) 0.0318(4) 0.0682(12) Uani 1 1 d . . .
C11 C -0.0811(4) 0.1193(5) -0.0427(4) 0.0651(11) Uani 1 1 d . . .
C12 C -0.0122(5) 0.0791(5) 0.0643(4) 0.0664(11) Uani 1 1 d . . .
C13 C 0.0686(5) -0.0375(5) 0.1128(4) 0.0639(11) Uani 1 1 d . . .
C14 C 0.1341(5) -0.0672(5) 0.2222(4) 0.0688(11) Uani 1 1 d . . .
C15 C 0.1853(5) -0.0815(5) 0.3127(4) 0.0694(12) Uani 1 1 d . . .
C16 C 0.2479(5) -0.0983(5) 0.4216(4) 0.0628(11) Uani 1 1 d . . .
C17 C 0.3511(6) -0.1972(5) 0.4646(5) 0.0811(13) Uani 1 1 d . . .
H17 H 0.3791 -0.2555 0.4241 0.097 Uiso 1 1 calc R . .
C18 C 0.2078(5) -0.0129(5) 0.4839(4) 0.0769(13) Uani 1 1 d . . .
H18 H 0.1392 0.0549 0.4559 0.092 Uiso 1 1 calc R . .
C19 C 0.4130(6) -0.2103(5) 0.5670(5) 0.0845(14) Uani 1 1 d . . .
H19 H 0.4831 -0.2766 0.5943 0.101 Uiso 1 1 calc R . .
C20 C 0.2692(5) -0.0278(5) 0.5871(4) 0.0796(13) Uani 1 1 d . . .
H20 H 0.2407 0.0293 0.6289 0.096 Uiso 1 1 calc R . .
C21 C 0.3720(5) -0.1263(5) 0.6288(4) 0.0738(13) Uani 1 1 d . . .
C22 C 0.4402(7) -0.1429(6) 0.7376(5) 0.0996(18) Uani 1 1 d . . .
H22 H 0.5098 -0.2108 0.7603 0.120 Uiso 1 1 calc R . .
Cl1A Cl 0.3672(2) 0.5273(2) 0.3201(3) 0.1045(12) Uiso 0.766(10) 1 d PD A 1
C1A C 0.1717(7) 0.5204(7) 0.3417(10) 0.116(4) Uiso 0.766(10) 1 d PD A 1
H1A1 H 0.1347 0.5885 0.3738 0.139 Uiso 0.766(10) 1 calc PR A 1
H1A2 H 0.1419 0.5463 0.2607 0.139 Uiso 0.766(10) 1 calc PR A 1
Cl2A Cl 0.0865(3) 0.3596(3) 0.4432(3) 0.1125(11) Uiso 0.766(10) 1 d PD A 1
Cl1B Cl 0.3701(14) 0.5133(15) 0.395(2) 0.210(7) Uiso 0.234(10) 1 d PD A 2
C1B C 0.1852(16) 0.5281(14) 0.370(2) 0.063(6) Uiso 0.234(10) 1 d PD A 2
H1B1 H 0.1831 0.5916 0.2834 0.075 Uiso 0.234(10) 1 calc PR A 2
H1B2 H 0.1266 0.5656 0.4245 0.075 Uiso 0.234(10) 1 calc PR A 2
Cl2B Cl 0.1053(19) 0.3647(17) 0.399(2) 0.212(8) Uiso 0.234(10) 1 d PD A 2

loop_
_atom_site_aniso_label
_atom_site_aniso_U_11
_atom_site_aniso_U_22
_atom_site_aniso_U_33
_atom_site_aniso_U_23
_atom_site_aniso_U_13
_atom_site_aniso_U_12
O1 0.0676(18) 0.087(2) 0.0541(16) -0.0295(15) -0.0143(14) -0.0047(15)
O2 0.160(4) 0.182(5) 0.083(3) -0.050(3) -0.027(3) -0.061(4)
N1 0.064(2) 0.087(3) 0.0507(19) -0.0254(18) -0.0106(16) -0.0093(19)
N2 0.093(3) 0.092(3) 0.082(3) -0.041(2) -0.026(2) 0.005(2)
C2 0.099(4) 0.119(5) 0.104(4) -0.062(4) -0.023(3) 0.006(3)
C3 0.121(5) 0.097(4) 0.100(4) -0.037(3) -0.033(4) 0.006(3)
C4 0.067(3) 0.082(3) 0.063(3) -0.025(2) -0.006(2) -0.015(2)
C5 0.068(3) 0.094(3) 0.062(3) -0.031(3) -0.014(2) -0.013(3)
C6 0.081(3) 0.091(3) 0.071(3) -0.032(3) -0.029(2) 0.014(3)
C7 0.064(3) 0.082(3) 0.065(3) -0.024(2) -0.015(2) -0.008(2)
C8 0.075(3) 0.112(4) 0.061(3) -0.035(3) -0.021(2) -0.004(3)
C9 0.060(2) 0.083(3) 0.054(2) -0.028(2) -0.008(2) -0.011(2)
C10 0.060(3) 0.083(3) 0.055(2) -0.022(2) -0.005(2) -0.016(2)
C11 0.057(2) 0.082(3) 0.050(2) -0.019(2) -0.0114(19) -0.008(2)
C12 0.062(3) 0.086(3) 0.050(2) -0.026(2) -0.008(2) -0.014(2)
C13 0.061(2) 0.084(3) 0.046(2) -0.024(2) -0.0124(19) -0.007(2)
C14 0.068(3) 0.081(3) 0.056(2) -0.025(2) -0.014(2) -0.006(2)
C15 0.072(3) 0.075(3) 0.059(3) -0.023(2) -0.016(2) -0.003(2)
C16 0.063(2) 0.072(3) 0.054(2) -0.026(2) -0.010(2) -0.005(2)
C17 0.095(3) 0.079(3) 0.080(3) -0.039(3) -0.027(3) 0.011(3)
C18 0.071(3) 0.094(3) 0.077(3) -0.043(3) -0.021(2) 0.005(2)
C19 0.090(3) 0.081(3) 0.080(3) -0.025(3) -0.033(3) 0.014(3)
C20 0.078(3) 0.099(4) 0.075(3) -0.050(3) -0.008(3) -0.006(3)
C21 0.073(3) 0.082(3) 0.054(2) -0.014(2) -0.014(2) -0.013(3)
C22 0.116(4) 0.115(4) 0.059(3) -0.022(3) -0.024(3) -0.034(3)

loop_
_atom_type_symbol
_atom_type_description
_atom_type_scat_dispersion_real
_atom_type_scat_dispersion_imag
_atom_type_scat_source
C C 0.0033 0.0016 'International Tables Vol C Tables 4.2.6.8 and 6.1.1.4'
H H 0.0000 0.0000 'International Tables Vol C Tables 4.2.6.8 and 6.1.1.4'
N N 0.0061 0.0033 'International Tables Vol C Tables 4.2.6.8 and 6.1.1.4'
O O 0.0106 0.0060 'International Tables Vol C Tables 4.2.6.8 and 6.1.1.4'
Cl Cl 0.1484 0.1585 'International Tables Vol C Tables 4.2.6.8 and 6.1.1.4'

loop_
_geom_angle_atom_site_label_1
_geom_angle_atom_site_label_2
_geom_angle_atom_site_label_3
_geom_angle
_geom_angle_site_symmetry_1
_geom_angle_site_symmetry_3
C10 O1 C12 104.8(3) . .
C10 N1 C11 105.3(4) . .
C4 N2 C3 121.2(4) . .
C4 N2 C2 119.6(4) . .
C3 N2 C2 119.0(4) . .
N2 C4 C6 121.7(4) . .
N2 C4 C5 121.8(4) . .
C6 C4 C5 116.4(5) . .
C7 C5 C4 121.4(4) . .
C8 C6 C4 121.4(4) . .
C5 C7 C9 122.3(4) . .
C6 C8 C9 121.7(4) . .
C7 C9 C8 116.8(5) . .
C7 C9 C10 122.3(4) . .
C8 C9 C10 120.9(4) . .
N1 C10 O1 114.3(4) . .
N1 C10 C9 129.2(4) . .
O1 C10 C9 116.4(4) . .
N1 C11 C13 131.0(4) . 2
N1 C11 C12 109.0(4) . .
C13 C11 C12 119.9(4) 2 .
C13 C12 O1 126.6(4) . .
C13 C12 C11 126.8(4) . .
O1 C12 C11 106.5(4) . .
C12 C13 C11 113.2(4) . 2
C12 C13 C14 121.8(4) . .
C11 C13 C14 125.0(4) 2 .
C15 C14 C13 174.7(5) . .
C14 C15 C16 179.7(5) . .
C17 C16 C18 118.5(4) . .
C17 C16 C15 121.1(4) . .
C18 C16 C15 120.4(4) . .
C19 C17 C16 120.7(5) . .
C20 C18 C16 120.4(5) . .
C21 C19 C17 120.6(5) . .
C21 C20 C18 120.5(4) . .
C19 C21 C20 119.3(4) . .
C19 C21 C22 119.2(5) . .
C20 C21 C22 121.4(5) . .
O2 C22 C21 125.9(7) . .
Cl2A C1A Cl1A 114.4(4) . .
Cl1B C1B Cl2B 110.3(7) . .

loop_
_geom_bond_atom_site_label_1
_geom_bond_atom_site_label_2
_geom_bond_distance
_geom_bond_site_symmetry_2
O1 C10 1.379(5) .
O1 C12 1.387(5) .
O2 C22 1.187(7) .
N1 C10 1.310(5) .
N1 C11 1.383(6) .
N2 C4 1.380(6) .
N2 C3 1.448(7) .
N2 C2 1.455(6) .
C4 C6 1.405(6) .
C4 C5 1.422(7) .
C5 C7 1.364(6) .
C6 C8 1.373(7) .
C7 C9 1.389(6) .
C8 C9 1.411(7) .
C9 C10 1.446(6) .
C11 C13 1.413(6) 2
C11 C12 1.414(6) .
C12 C13 1.382(6) .
C13 C11 1.413(6) 2
C13 C14 1.434(6) .
C14 C15 1.193(6) .
C15 C16 1.443(6) .
C16 C17 1.381(6) .
C16 C18 1.388(6) .
C17 C19 1.378(7) .
C18 C20 1.380(6) .
C19 C21 1.371(7) .
C20 C21 1.374(7) .
C21 C22 1.470(7) .
Cl1A C1A 1.741(6) .
C1A Cl2A 1.732(6) .
Cl1B C1B 1.742(8) .
C1B Cl2B 1.760(8) .
